data_8105107
loop_
_publ_author_name
'Wang, Li'
'An, Xiao-Xin'
'Cui, Yong-Fan'
'Dong, Wen-Kui'

_publ_section_title
;
 Synthesis and crystal structure of benzyl
 5-oxo-5-phenyl-2-(quinolin-2-yl)pentanoate, C27H23NO3
;
_journal_issue 2
_journal_name_full 'Zeitschrift f\"ur Kristallographie - New Crystal Structures'
_journal_page_first 359
_journal_page_last 360
_journal_paper_doi 10.1515/ncrs-2019-0670
_journal_volume 235
_journal_year 2020
_chemical_absolute_configuration unk
_chemical_formula_moiety 'C27 H23 N O3'
_chemical_formula_sum 'C27 H23 N O3'
_chemical_formula_weight 409.46
_space_group_crystal_system monoclinic
_space_group_IT_number 4
_space_group_name_Hall 'P 2yb'
_space_group_name_H-M_alt 'P 1 21 1'
_atom_sites_solution_hydrogens geom
_cell_angle_alpha 90
_cell_angle_beta 96.022(2)
_cell_angle_gamma 90
_cell_formula_units_Z 2
_cell_length_a 5.8236(4)
_cell_length_b 16.7277(13)
_cell_length_c 10.5963(7)
_cell_measurement_reflns_used 5406
_cell_measurement_temperature 153(2)
_cell_measurement_theta_max 27.62
_cell_measurement_theta_min 2.28
_cell_volume 1026.55(13)
_computing_cell_refinement 'Bruker SAINT'
_computing_data_collection 'Bruker APEX2'
_computing_data_reduction 'Bruker SAINT'
_computing_molecular_graphics 'Olex2 (Dolomanov et al., 2009)'
_computing_publication_material 'Olex2 (Dolomanov et al., 2009)'
_computing_structure_refinement 'ShelXL (Sheldrick, 2008)'
_computing_structure_solution 'SHELXT 2014/5 (Sheldrick, 2014)'
_diffrn_ambient_temperature 153.15
_diffrn_measured_fraction_theta_full 0.996
_diffrn_measured_fraction_theta_max 0.994
_diffrn_measurement_device_type 'Bruker APEX-II CCD'
_diffrn_measurement_method '\f and \w scans'
_diffrn_radiation_type MoK\a
_diffrn_radiation_wavelength 0.71073
_diffrn_reflns_av_R_equivalents 0.0299
_diffrn_reflns_av_unetI/netI 0.0412
_diffrn_reflns_Laue_measured_fraction_full 0.996
_diffrn_reflns_Laue_measured_fraction_max 0.994
_diffrn_reflns_limit_h_max 7
_diffrn_reflns_limit_h_min -7
_diffrn_reflns_limit_k_max 21
_diffrn_reflns_limit_k_min -15
_diffrn_reflns_limit_l_max 13
_diffrn_reflns_limit_l_min -13
_diffrn_reflns_number 8963
_diffrn_reflns_point_group_measured_fraction_full 0.867
_diffrn_reflns_point_group_measured_fraction_max 0.853
_diffrn_reflns_theta_full 25.242
_diffrn_reflns_theta_max 27.657
_diffrn_reflns_theta_min 2.284
_exptl_absorpt_coefficient_mu 0.086
_exptl_absorpt_correction_T_max 0.989
_exptl_absorpt_correction_T_min 0.975
_exptl_absorpt_correction_type multi-scan
_exptl_absorpt_process_details
;
CrysAlisPro, Agilent Technologies,
Version 1.171.36.28 (release 01-02-2013 CrysAlis171 .NET)
(compiled Feb  1 2013,16:14:44)
Empirical absorption correction using spherical harmonics,
 implemented in SCALE3 ABSPACK scaling algorithm.
;
_exptl_crystal_colour 'clear light colourless'
_exptl_crystal_colour_lustre clear
_exptl_crystal_colour_modifier light
_exptl_crystal_colour_primary colourless
_exptl_crystal_density_diffrn 1.325
_exptl_crystal_description block
_exptl_crystal_F_000 432
_exptl_crystal_size_max 0.22
_exptl_crystal_size_mid 0.19
_exptl_crystal_size_min 0.18
_refine_diff_density_max 0.193
_refine_diff_density_min -0.244
_refine_diff_density_rms 0.045
_refine_ls_abs_structure_details
;
 Flack x determined using 1357 quotients [(I+)-(I-)]/[(I+)+(I-)]
 (Parsons, Flack and Wagner, Acta Cryst. B69 (2013) 249-259).
;
_refine_ls_extinction_coef .
_refine_ls_extinction_method none
_refine_ls_goodness_of_fit_ref 1.051
_refine_ls_hydrogen_treatment constr
_refine_ls_matrix_type full
_refine_ls_number_parameters 280
_refine_ls_number_reflns 4109
_refine_ls_number_restraints 1
_refine_ls_restrained_S_all 1.051
_refine_ls_R_factor_all 0.0450
_refine_ls_R_factor_gt 0.0396
_refine_ls_shift/su_max 0.000
_refine_ls_shift/su_mean 0.000
_refine_ls_structure_factor_coef Fsqd
_refine_ls_weighting_details 'w=1/[\s^2^(Fo^2^)+(0.0370P)^2^+0.3132P] where P=(Fo^2^+2Fc^2^)/3'
_refine_ls_weighting_scheme calc
_refine_ls_wR_factor_gt 0.0926
_refine_ls_wR_factor_ref 0.0953
_reflns_Friedel_coverage 0.661
_reflns_Friedel_fraction_full 0.727
_reflns_Friedel_fraction_max 0.703
_reflns_number_gt 3764
_reflns_number_total 4109
_reflns_threshold_expression 'I > 2\s(I)'
_cod_data_source_file suppl_ncrs-2019-0670_suppl.cif
_cod_data_source_block 20170921lzz931c17_0m_a
_cod_database_code 8105107
_shelx_space_group_comment
;
The symmetry employed for this shelxl refinement is uniquely defined
by the following loop, which should always be used as a source of
symmetry information in preference to the above space-group names.
They are only intended as comments.
;
_shelx_estimated_absorpt_t_max 0.985
_shelx_estimated_absorpt_t_min 0.981
_olex2_refinement_description
;
1. Fixed Uiso
 At 1.2 times of:
  All C(H) groups, All C(H,H) groups
2.a Ternary CH refined with riding coordinates:
 C10(H10)
2.b Secondary CH2 refined with riding coordinates:
 C12(H12A,H12B), C19(H19A,H19B), C20(H20A,H20B)
2.c Aromatic/amide H refined with riding coordinates:
 C2(H2), C3(H3), C4(H4), C5(H5), C7(H7), C8(H8), C14(H14), C15(H15), C16(H16),
 C17(H17), C18(H18), C23(H23), C24(H24), C25(H25), C26(H26), C27(H27)
;

loop_
_space_group_symop_operation_xyz
'x, y, z'
'-x, y+1/2, -z'

loop_
_atom_site_label
_atom_site_type_symbol
_atom_site_fract_x
_atom_site_fract_y
_atom_site_fract_z
_atom_site_U_iso_or_equiv
_atom_site_adp_type
_atom_site_occupancy
_atom_site_site_symmetry_order
_atom_site_calc_flag
_atom_site_refinement_flags_posn
_atom_site_refinement_flags_adp
_atom_site_refinement_flags_occupancy
_atom_site_disorder_assembly
_atom_site_disorder_group
C1 C 0.9070(4) 0.32830(16) 0.8855(2) 0.0225(5) Uani 1 1 d . . . . .
C2 C 0.8175(4) 0.26582(18) 0.9554(2) 0.0274(6) Uani 1 1 d . . . . .
H2 H 0.6661 0.2463 0.9310 0.033 Uiso 1 1 calc R . . . .
C3 C 0.9469(5) 0.23298(19) 1.0583(2) 0.0316(6) Uani 1 1 d . . . . .
H3 H 0.8841 0.1915 1.1055 0.038 Uiso 1 1 calc R . . . .
C4 C 1.1735(5) 0.26085(19) 1.0941(2) 0.0308(6) Uani 1 1 d . . . . .
H4 H 1.2628 0.2380 1.1652 0.037 Uiso 1 1 calc R . . . .
C5 C 1.2645(4) 0.32035(17) 1.0270(2) 0.0264(6) Uani 1 1 d . . . . .
H5 H 1.4177 0.3381 1.0515 0.032 Uiso 1 1 calc R . . . .
C6 C 1.1348(4) 0.35614(16) 0.9215(2) 0.0218(5) Uani 1 1 d . . . . .
C7 C 1.2185(4) 0.41955(18) 0.8511(2) 0.0257(6) Uani 1 1 d . . . . .
H7 H 1.3701 0.4398 0.8719 0.031 Uiso 1 1 calc R . . . .
C8 C 1.0773(4) 0.45128(18) 0.7523(2) 0.0280(6) Uani 1 1 d . . . . .
H8 H 1.1291 0.4943 0.7041 0.034 Uiso 1 1 calc R . . . .
C9 C 0.8521(4) 0.41903(17) 0.7229(2) 0.0241(5) Uani 1 1 d . . . . .
C10 C 0.6863(4) 0.45481(17) 0.6154(2) 0.0243(5) Uani 1 1 d . . . . .
H10 H 0.5387 0.4238 0.6098 0.029 Uiso 1 1 calc R . . . .
C11 C 0.7877(4) 0.44700(16) 0.4889(2) 0.0237(5) Uani 1 1 d . . . . .
C12 C 0.7264(5) 0.39166(18) 0.2831(2) 0.0303(6) Uani 1 1 d . . . . .
H12A H 0.6577 0.3420 0.2451 0.036 Uiso 1 1 calc R . . . .
H12B H 0.8964 0.3854 0.2921 0.036 Uiso 1 1 calc R . . . .
C13 C 0.6606(4) 0.46072(17) 0.1956(2) 0.0248(5) Uani 1 1 d . . . . .
C14 C 0.4522(4) 0.50140(17) 0.1970(2) 0.0263(6) Uani 1 1 d . . . . .
H14 H 0.3502 0.4876 0.2579 0.032 Uiso 1 1 calc R . . . .
C15 C 0.3927(5) 0.56192(18) 0.1101(2) 0.0282(6) Uani 1 1 d . . . . .
H15 H 0.2508 0.5897 0.1121 0.034 Uiso 1 1 calc R . . . .
C16 C 0.5406(5) 0.58206(18) 0.0199(2) 0.0288(6) Uani 1 1 d . . . . .
H16 H 0.4996 0.6233 -0.0398 0.035 Uiso 1 1 calc R . . . .
C17 C 0.7470(5) 0.54174(19) 0.0178(2) 0.0303(6) Uani 1 1 d . . . . .
H17 H 0.8478 0.5552 -0.0439 0.036 Uiso 1 1 calc R . . . .
C18 C 0.8078(4) 0.48159(18) 0.1055(2) 0.0282(6) Uani 1 1 d . . . . .
H18 H 0.9509 0.4545 0.1039 0.034 Uiso 1 1 calc R . . . .
C19 C 0.6314(4) 0.54257(17) 0.6421(2) 0.0263(6) Uani 1 1 d . . . . .
H19A H 0.5715 0.5464 0.7260 0.032 Uiso 1 1 calc R . . . .
H19B H 0.7757 0.5742 0.6460 0.032 Uiso 1 1 calc R . . . .
C20 C 0.4541(4) 0.57852(16) 0.5412(2) 0.0225(5) Uani 1 1 d . . . . .
H20A H 0.5345 0.5965 0.4684 0.027 Uiso 1 1 calc R . . . .
H20B H 0.3425 0.5365 0.5101 0.027 Uiso 1 1 calc R . . . .
C21 C 0.3230(4) 0.64851(17) 0.5896(2) 0.0247(5) Uani 1 1 d . . . . .
C22 C 0.1205(4) 0.68145(17) 0.5059(2) 0.0225(5) Uani 1 1 d . . . . .
C23 C -0.0255(4) 0.73535(18) 0.5593(2) 0.0278(6) Uani 1 1 d . . . . .
H23 H 0.0062 0.7504 0.6458 0.033 Uiso 1 1 calc R . . . .
C24 C -0.2158(5) 0.76690(19) 0.4870(3) 0.0330(6) Uani 1 1 d . . . . .
H24 H -0.3138 0.8037 0.5236 0.040 Uiso 1 1 calc R . . . .
C25 C -0.2634(4) 0.74450(19) 0.3604(3) 0.0300(6) Uani 1 1 d . . . . .
H25 H -0.3938 0.7661 0.3105 0.036 Uiso 1 1 calc R . . . .
C26 C -0.1212(5) 0.69096(19) 0.3073(3) 0.0303(6) Uani 1 1 d . . . . .
H26 H -0.1541 0.6757 0.2210 0.036 Uiso 1 1 calc R . . . .
C27 C 0.0698(4) 0.65917(18) 0.3796(2) 0.0272(6) Uani 1 1 d . . . . .
H27 H 0.1663 0.6220 0.3426 0.033 Uiso 1 1 calc R . . . .
N1 N 0.7677(3) 0.36043(14) 0.78520(19) 0.0236(5) Uani 1 1 d . . . . .
O1 O 0.9648(3) 0.47657(14) 0.46326(17) 0.0365(5) Uani 1 1 d . . . . .
O2 O 0.6493(3) 0.40280(12) 0.40803(16) 0.0283(4) Uani 1 1 d . . . . .
O3 O 0.3745(3) 0.67556(15) 0.69553(17) 0.0383(5) Uani 1 1 d . . . . .

loop_
_atom_site_aniso_label
_atom_site_aniso_U_11
_atom_site_aniso_U_22
_atom_site_aniso_U_33
_atom_site_aniso_U_23
_atom_site_aniso_U_13
_atom_site_aniso_U_12
C1 0.0215(11) 0.0233(14) 0.0225(11) -0.0053(9) 0.0018(9) 0.0026(10)
C2 0.0244(12) 0.0266(15) 0.0312(12) -0.0023(11) 0.0033(10) -0.0004(11)
C3 0.0402(15) 0.0261(16) 0.0294(13) 0.0035(11) 0.0081(11) 0.0023(12)
C4 0.0369(14) 0.0316(17) 0.0228(12) -0.0002(11) -0.0025(10) 0.0104(12)
C5 0.0223(11) 0.0303(16) 0.0256(12) -0.0076(11) -0.0029(10) 0.0048(11)
C6 0.0218(10) 0.0217(14) 0.0218(11) -0.0053(10) 0.0016(9) 0.0030(10)
C7 0.0209(11) 0.0265(15) 0.0296(12) -0.0050(11) 0.0018(10) -0.0026(10)
C8 0.0311(12) 0.0245(15) 0.0286(13) 0.0032(11) 0.0047(10) -0.0029(11)
C9 0.0244(11) 0.0249(15) 0.0224(11) -0.0023(10) -0.0003(9) 0.0056(11)
C10 0.0220(11) 0.0244(14) 0.0256(12) 0.0019(10) -0.0014(9) -0.0029(10)
C11 0.0253(11) 0.0190(14) 0.0258(12) 0.0035(10) -0.0021(9) 0.0017(11)
C12 0.0382(14) 0.0237(16) 0.0278(13) -0.0033(11) -0.0020(11) 0.0016(12)
C13 0.0291(12) 0.0219(14) 0.0224(12) -0.0077(10) -0.0024(9) -0.0015(11)
C14 0.0277(12) 0.0264(15) 0.0251(12) -0.0045(10) 0.0045(10) -0.0014(11)
C15 0.0279(12) 0.0273(16) 0.0291(13) -0.0037(10) 0.0016(10) 0.0035(11)
C16 0.0340(13) 0.0263(16) 0.0252(12) 0.0004(11) -0.0013(10) -0.0017(12)
C17 0.0304(13) 0.0353(17) 0.0257(13) -0.0054(12) 0.0052(10) -0.0061(12)
C18 0.0250(12) 0.0316(17) 0.0276(12) -0.0096(11) 0.0014(10) 0.0016(11)
C19 0.0263(12) 0.0255(15) 0.0261(12) 0.0007(11) -0.0015(10) 0.0032(11)
C20 0.0225(11) 0.0210(14) 0.0236(12) 0.0011(10) -0.0002(9) 0.0009(10)
C21 0.0264(12) 0.0236(14) 0.0240(12) 0.0008(10) 0.0022(10) 0.0002(11)
C22 0.0251(11) 0.0168(13) 0.0257(11) 0.0020(10) 0.0025(9) -0.0014(10)
C23 0.0320(13) 0.0226(15) 0.0287(13) -0.0017(11) 0.0024(10) 0.0008(11)
C24 0.0332(13) 0.0253(16) 0.0409(15) -0.0003(12) 0.0060(11) 0.0056(12)
C25 0.0238(12) 0.0287(16) 0.0366(14) 0.0098(12) -0.0016(10) 0.0009(11)
C26 0.0319(13) 0.0335(17) 0.0246(12) 0.0036(11) -0.0018(10) -0.0011(12)
C27 0.0297(12) 0.0273(16) 0.0248(12) 0.0011(11) 0.0035(10) 0.0043(11)
N1 0.0220(9) 0.0246(13) 0.0238(10) -0.0019(9) 0.0005(8) 0.0023(9)
O1 0.0342(10) 0.0440(14) 0.0309(10) -0.0001(9) 0.0015(8) -0.0142(10)
O2 0.0299(9) 0.0285(11) 0.0255(9) 0.0010(8) -0.0015(7) -0.0038(8)
O3 0.0436(11) 0.0403(14) 0.0289(10) -0.0084(9) -0.0063(8) 0.0134(10)

loop_
_atom_type_symbol
_atom_type_description
_atom_type_scat_dispersion_real
_atom_type_scat_dispersion_imag
_atom_type_scat_source
C C 0.0033 0.0016 'International Tables Vol C Tables 4.2.6.8 and 6.1.1.4'
H H 0.0000 0.0000 'International Tables Vol C Tables 4.2.6.8 and 6.1.1.4'
N N 0.0061 0.0033 'International Tables Vol C Tables 4.2.6.8 and 6.1.1.4'
O O 0.0106 0.0060 'International Tables Vol C Tables 4.2.6.8 and 6.1.1.4'

loop_
_geom_angle_atom_site_label_1
_geom_angle_atom_site_label_2
_geom_angle_atom_site_label_3
_geom_angle
_geom_angle_site_symmetry_1
_geom_angle_site_symmetry_3
C2 C1 C6 119.2(2) . .
N1 C1 C2 118.3(2) . .
N1 C1 C6 122.6(2) . .
C1 C2 H2 119.7 . .
C3 C2 C1 120.7(2) . .
C3 C2 H2 119.7 . .
C2 C3 H3 120.0 . .
C2 C3 C4 120.0(3) . .
C4 C3 H3 120.0 . .
C3 C4 H4 119.8 . .
C5 C4 C3 120.3(3) . .
C5 C4 H4 119.8 . .
C4 C5 H5 119.4 . .
C4 C5 C6 121.1(2) . .
C6 C5 H5 119.4 . .
C5 C6 C1 118.7(2) . .
C7 C6 C1 117.9(2) . .
C7 C6 C5 123.4(2) . .
C6 C7 H7 120.6 . .
C8 C7 C6 118.8(2) . .
C8 C7 H7 120.6 . .
C7 C8 H8 120.4 . .
C7 C8 C9 119.1(3) . .
C9 C8 H8 120.4 . .
C8 C9 C10 120.6(2) . .
N1 C9 C8 124.1(2) . .
N1 C9 C10 115.3(2) . .
C9 C10 H10 108.2 . .
C9 C10 C19 111.3(2) . .
C11 C10 C9 110.3(2) . .
C11 C10 H10 108.2 . .
C11 C10 C19 110.5(2) . .
C19 C10 H10 108.2 . .
O1 C11 C10 125.8(2) . .
O1 C11 O2 123.9(2) . .
O2 C11 C10 110.4(2) . .
H12A C12 H12B 107.9 . .
C13 C12 H12A 109.1 . .
C13 C12 H12B 109.1 . .
O2 C12 H12A 109.1 . .
O2 C12 H12B 109.1 . .
O2 C12 C13 112.3(2) . .
C14 C13 C12 122.3(2) . .
C14 C13 C18 119.0(2) . .
C18 C13 C12 118.7(2) . .
C13 C14 H14 119.8 . .
C15 C14 C13 120.4(2) . .
C15 C14 H14 119.8 . .
C14 C15 H15 119.9 . .
C14 C15 C16 120.2(2) . .
C16 C15 H15 119.9 . .
C15 C16 H16 120.2 . .
C17 C16 C15 119.7(3) . .
C17 C16 H16 120.2 . .
C16 C17 H17 119.9 . .
C16 C17 C18 120.3(2) . .
C18 C17 H17 119.9 . .
C13 C18 H18 119.7 . .
C17 C18 C13 120.5(2) . .
C17 C18 H18 119.7 . .
C10 C19 H19A 109.1 . .
C10 C19 H19B 109.1 . .
H19A C19 H19B 107.8 . .
C20 C19 C10 112.7(2) . .
C20 C19 H19A 109.1 . .
C20 C19 H19B 109.1 . .
C19 C20 H20A 108.9 . .
C19 C20 H20B 108.9 . .
H20A C20 H20B 107.8 . .
C21 C20 C19 113.2(2) . .
C21 C20 H20A 108.9 . .
C21 C20 H20B 108.9 . .
C22 C21 C20 118.4(2) . .
O3 C21 C20 121.0(2) . .
O3 C21 C22 120.6(2) . .
C23 C22 C21 118.0(2) . .
C27 C22 C21 122.9(2) . .
C27 C22 C23 119.0(2) . .
C22 C23 H23 119.8 . .
C24 C23 C22 120.5(2) . .
C24 C23 H23 119.8 . .
C23 C24 H24 120.1 . .
C23 C24 C25 119.8(3) . .
C25 C24 H24 120.1 . .
C24 C25 H25 120.0 . .
C26 C25 C24 120.0(3) . .
C26 C25 H25 120.0 . .
C25 C26 H26 119.9 . .
C25 C26 C27 120.3(3) . .
C27 C26 H26 119.9 . .
C22 C27 H27 119.8 . .
C26 C27 C22 120.3(3) . .
C26 C27 H27 119.8 . .
C9 N1 C1 117.4(2) . .
C11 O2 C12 115.6(2) . .

loop_
_geom_bond_atom_site_label_1
_geom_bond_atom_site_label_2
_geom_bond_distance
_geom_bond_site_symmetry_2
C1 C2 1.412(4) .
C1 C6 1.420(3) .
C1 N1 1.377(3) .
C2 H2 0.9500 .
C2 C3 1.373(4) .
C3 H3 0.9500 .
C3 C4 1.413(4) .
C4 H4 0.9500 .
C4 C5 1.362(4) .
C5 H5 0.9500 .
C5 C6 1.415(3) .
C6 C7 1.413(4) .
C7 H7 0.9500 .
C7 C8 1.368(4) .
C8 H8 0.9500 .
C8 C9 1.422(4) .
C9 C10 1.535(3) .
C9 N1 1.306(3) .
C10 H10 1.0000 .
C10 C11 1.526(3) .
C10 C19 1.535(4) .
C11 O1 1.200(3) .
C11 O2 1.336(3) .
C12 H12A 0.9900 .
C12 H12B 0.9900 .
C12 C13 1.505(4) .
C12 O2 1.453(3) .
C13 C14 1.393(4) .
C13 C18 1.393(4) .
C14 H14 0.9500 .
C14 C15 1.388(4) .
C15 H15 0.9500 .
C15 C16 1.393(4) .
C16 H16 0.9500 .
C16 C17 1.380(4) .
C17 H17 0.9500 .
C17 C18 1.390(4) .
C18 H18 0.9500 .
C19 H19A 0.9900 .
C19 H19B 0.9900 .
C19 C20 1.530(3) .
C20 H20A 0.9900 .
C20 H20B 0.9900 .
C20 C21 1.516(4) .
C21 C22 1.504(3) .
C21 O3 1.218(3) .
C22 C23 1.399(4) .
C22 C27 1.391(3) .
C23 H23 0.9500 .
C23 C24 1.384(4) .
C24 H24 0.9500 .
C24 C25 1.393(4) .
C25 H25 0.9500 .
C25 C26 1.379(4) .
C26 H26 0.9500 .
C26 C27 1.388(4) .
C27 H27 0.9500 .

loop_
_geom_torsion_atom_site_label_1
_geom_torsion_atom_site_label_2
_geom_torsion_atom_site_label_3
_geom_torsion_atom_site_label_4
_geom_torsion
_geom_torsion_site_symmetry_1
_geom_torsion_site_symmetry_2
_geom_torsion_site_symmetry_3
_geom_torsion_site_symmetry_4
C1 C2 C3 C4 -0.9(4) . . . .
C1 C6 C7 C8 0.2(4) . . . .
C2 C1 C6 C5 -0.2(3) . . . .
C2 C1 C6 C7 -179.0(2) . . . .
C2 C1 N1 C9 178.9(2) . . . .
C2 C3 C4 C5 0.1(4) . . . .
C3 C4 C5 C6 0.7(4) . . . .
C4 C5 C6 C1 -0.6(4) . . . .
C4 C5 C6 C7 178.1(3) . . . .
C5 C6 C7 C8 -178.5(2) . . . .
C6 C1 C2 C3 1.0(4) . . . .
C6 C1 N1 C9 -0.4(3) . . . .
C6 C7 C8 C9 -0.6(4) . . . .
C7 C8 C9 C10 178.1(2) . . . .
C7 C8 C9 N1 0.5(4) . . . .
C8 C9 C10 C11 61.6(3) . . . .
C8 C9 C10 C19 -61.5(3) . . . .
C8 C9 N1 C1 0.0(4) . . . .
C9 C10 C11 O1 -61.6(4) . . . .
C9 C10 C11 O2 119.2(2) . . . .
C9 C10 C19 C20 -176.2(2) . . . .
C10 C9 N1 C1 -177.7(2) . . . .
C10 C11 O2 C12 179.4(2) . . . .
C10 C19 C20 C21 155.4(2) . . . .
C11 C10 C19 C20 60.8(3) . . . .
C12 C13 C14 C15 -176.5(3) . . . .
C12 C13 C18 C17 176.1(2) . . . .
C13 C12 O2 C11 -83.4(3) . . . .
C13 C14 C15 C16 0.5(4) . . . .
C14 C13 C18 C17 -0.4(4) . . . .
C14 C15 C16 C17 -0.2(4) . . . .
C15 C16 C17 C18 -0.3(4) . . . .
C16 C17 C18 C13 0.6(4) . . . .
C18 C13 C14 C15 -0.2(4) . . . .
C19 C10 C11 O1 62.0(3) . . . .
C19 C10 C11 O2 -117.3(2) . . . .
C19 C20 C21 C22 -171.2(2) . . . .
C19 C20 C21 O3 6.1(4) . . . .
C20 C21 C22 C23 168.2(2) . . . .
C20 C21 C22 C27 -10.2(4) . . . .
C21 C22 C23 C24 -179.3(3) . . . .
C21 C22 C27 C26 179.3(2) . . . .
C22 C23 C24 C25 0.4(4) . . . .
C23 C22 C27 C26 0.9(4) . . . .
C23 C24 C25 C26 0.1(4) . . . .
C24 C25 C26 C27 -0.1(4) . . . .
C25 C26 C27 C22 -0.4(4) . . . .
C27 C22 C23 C24 -0.9(4) . . . .
N1 C1 C2 C3 -178.3(2) . . . .
N1 C1 C6 C5 179.1(2) . . . .
N1 C1 C6 C7 0.3(4) . . . .
N1 C9 C10 C11 -120.6(2) . . . .
N1 C9 C10 C19 116.3(2) . . . .
O1 C11 O2 C12 0.1(4) . . . .
O2 C12 C13 C14 -36.6(3) . . . .
O2 C12 C13 C18 147.1(2) . . . .
O3 C21 C22 C23 -9.1(4) . . . .
O3 C21 C22 C27 172.5(3) . . . .
